data_7017295
loop_
_publ_author_name
'Abrahams, Brendan F.'
'Grannas, Martin J.'
'Hudson, Timothy A.'
'Hughes, Steven A.'
'Pranoto, Naomi H.'
'Robson, Richard'

_publ_section_title
;
 Synthesis, structure and host-guest properties of
 (Et(4)N)(2)[Sn(iv)Ca(ii)(chloranilate)(4)], a new type of robust
 microporous coordination polymer with a 2D square grid structure.
;
_journal_issue 45
_journal_name_full 'Dalton transactions (Cambridge, England : 2003)'
_journal_page_first 12242
_journal_page_last 12247
_journal_paper_doi 10.1039/c1dt10962f
_journal_volume 40
_journal_year 2011
_chemical_formula_sum 'C40 H40 Ca Cl8 N2 O16 Sn'
_chemical_formula_weight 1247.11
_chemical_name_systematic
;
?
;
_space_group_IT_number 97
_symmetry_cell_setting tetragonal
_symmetry_space_group_name_Hall 'I 4 2'
_symmetry_space_group_name_H-M 'I 4 2 2'
_atom_sites_solution_hydrogens geom
_atom_sites_solution_primary direct
_atom_sites_solution_secondary difmap
_audit_creation_method SHELXL-97
_cell_angle_alpha 90.00
_cell_angle_beta 90.00
_cell_angle_gamma 90.00
_cell_formula_units_Z 2
_cell_length_a 11.9264(1)
_cell_length_b 11.9264(1)
_cell_length_c 20.0544(3)
_cell_measurement_reflns_used 3331
_cell_measurement_temperature 100(1)
_cell_measurement_theta_max 31.03
_cell_measurement_theta_min 3.15
_cell_volume 2852.52(5)
_computing_cell_refinement
;
CrysAlisPro, Oxford Diffraction Ltd.,
Version 1.171.34.40 (release 27-08-2010 CrysAlis171 .NET)
(compiled Aug 27 2010,11:50:40)
;
_computing_data_collection
;
CrysAlisPro, Oxford Diffraction Ltd.,
Version 1.171.34.40 (release 27-08-2010 CrysAlis171 .NET)
(compiled Aug 27 2010,11:50:40)
;
_computing_data_reduction
;
CrysAlisPro, Oxford Diffraction Ltd.,
Version 1.171.34.40 (release 27-08-2010 CrysAlis171 .NET)
(compiled Aug 27 2010,11:50:40)
;
_computing_structure_refinement 'SHELXL-97 (Sheldrick, 1997)'
_computing_structure_solution 'SHELXS-97 (Sheldrick, 1997)'
_diffrn_ambient_temperature 100(1)
_diffrn_detector_area_resol_mean 10.2273
_diffrn_measured_fraction_theta_full 0.997
_diffrn_measured_fraction_theta_max 0.997
_diffrn_measurement_device_type 'SuperNova, Dual, Cu at zero, Atlas'
_diffrn_measurement_method '\w scans'
_diffrn_radiation_monochromator mirror
_diffrn_radiation_source 'SuperNova (Mo) X-ray Source'
_diffrn_radiation_type MoK\a
_diffrn_radiation_wavelength 0.71073
_diffrn_reflns_av_R_equivalents 0.0199
_diffrn_reflns_av_sigmaI/netI 0.0259
_diffrn_reflns_limit_h_max 15
_diffrn_reflns_limit_h_min -11
_diffrn_reflns_limit_k_max 6
_diffrn_reflns_limit_k_min -15
_diffrn_reflns_limit_l_max 26
_diffrn_reflns_limit_l_min -21
_diffrn_reflns_number 4105
_diffrn_reflns_theta_full 28.00
_diffrn_reflns_theta_max 28.00
_diffrn_reflns_theta_min 3.16
_exptl_absorpt_coefficient_mu 0.972
_exptl_absorpt_correction_T_max 1.000
_exptl_absorpt_correction_T_min 0.815
_exptl_absorpt_correction_type multi-scan
_exptl_absorpt_process_details
;
CrysAlisPro, Oxford Diffraction Ltd.,
Version 1.171.34.40 (release 27-08-2010 CrysAlis171 .NET)
(compiled Aug 27 2010,11:50:40)
Empirical absorption correction using spherical harmonics,
implemented in SCALE3 ABSPACK scaling algorithm.
;
_exptl_crystal_colour 'deep purple'
_exptl_crystal_density_diffrn 1.452
_exptl_crystal_density_method 'not measured'
_exptl_crystal_description 'square plate'
_exptl_crystal_F_000 1256
_exptl_crystal_size_max 0.17
_exptl_crystal_size_mid 0.17
_exptl_crystal_size_min 0.08
_refine_diff_density_max 0.432
_refine_diff_density_min -0.221
_refine_diff_density_rms 0.050
_refine_ls_abs_structure_details 'Flack H D (1983), Acta Cryst. A39, 876-881'
_refine_ls_abs_structure_Flack 0.500(19)
_refine_ls_extinction_method none
_refine_ls_goodness_of_fit_ref 1.094
_refine_ls_hydrogen_treatment constr
_refine_ls_matrix_type full
_refine_ls_number_parameters 99
_refine_ls_number_reflns 1715
_refine_ls_number_restraints 0
_refine_ls_restrained_S_all 1.094
_refine_ls_R_factor_all 0.0201
_refine_ls_R_factor_gt 0.0182
_refine_ls_shift/su_max 0.000
_refine_ls_shift/su_mean 0.000
_refine_ls_structure_factor_coef Fsqd
_refine_ls_weighting_details 'calc w=1/[\s^2^(Fo^2^)+(0.0185P)^2^+0.8833P] where P=(Fo^2^+2Fc^2^)/3'
_refine_ls_weighting_scheme calc
_refine_ls_wR_factor_gt 0.0432
_refine_ls_wR_factor_ref 0.0441
_reflns_number_gt 1650
_reflns_number_total 1715
_reflns_threshold_expression >2sigma(I)
_cod_data_source_file c1dt10962f.txt
_cod_data_source_block shelxl1
_cod_depositor_comments
;
The following automatic conversions were performed:

'_symmetry_cell_setting' value 'Tetragonal' changed to 'tetragonal'
according to /home/saulius/struct/CIF-dictionaries/cif_core.dic
dictionary named 'cif_core.dic' version 2.4.1 from 2010-06-29.

Automatic conversion script
Id: cif_fix_values 1715 2011-07-08 13:25:40Z adriana 
;
_cod_original_sg_symbol_H-M I422
_cod_database_code 7017295

loop_
_symmetry_equiv_pos_as_xyz
'x, y, z'
'x, -y, -z'
'-x, -y, z'
'-x, y, -z'
'y, x, -z'
'y, -x, z'
'-y, x, z'
'-y, -x, -z'
'x+1/2, y+1/2, z+1/2'
'x+1/2, -y+1/2, -z+1/2'
'-x+1/2, -y+1/2, z+1/2'
'-x+1/2, y+1/2, -z+1/2'
'y+1/2, x+1/2, -z+1/2'
'y+1/2, -x+1/2, z+1/2'
'-y+1/2, x+1/2, z+1/2'
'-y+1/2, -x+1/2, -z+1/2'

loop_
_atom_site_label
_atom_site_type_symbol
_atom_site_fract_x
_atom_site_fract_y
_atom_site_fract_z
_atom_site_U_iso_or_equiv
_atom_site_adp_type
_atom_site_occupancy
_atom_site_symmetry_multiplicity
_atom_site_calc_flag
_atom_site_refinement_flags
_atom_site_disorder_assembly
_atom_site_disorder_group
O2 O -0.41799(10) 0.34245(10) 0.05812(5) 0.0128(3) Uani 1 1 d . . .
C2 C -0.28261(14) 0.19932(14) 0.06317(7) 0.0120(3) Uani 1 1 d . . .
C3 C -0.33655(14) 0.29211(13) 0.03395(7) 0.0107(3) Uani 1 1 d . . .
Sn1 Sn 0.0000 0.0000 0.0000 0.00826(8) Uani 1 8 d S . .
Cl1 Cl -0.33281(4) 0.14872(4) 0.13843(2) 0.01763(10) Uani 1 1 d . . .
N1 N 0.0000 0.0000 0.25408(12) 0.0146(5) Uani 1 4 d S . .
O1 O -0.13983(10) 0.06437(9) 0.05756(5) 0.0107(2) Uani 1 1 d . . .
C1 C -0.19162(13) 0.14852(14) 0.03338(7) 0.0101(3) Uani 1 1 d . . .
Ca1 Ca -0.5000 0.5000 0.0000 0.00763(16) Uani 1 8 d S . .
C4 C -0.0962(3) -0.0332(3) 0.20860(16) 0.0194(8) Uani 0.50 1 d P A 1
H4A H -0.1155 0.0318 0.1801 0.023 Uiso 0.50 1 calc PR A 1
H4B H -0.0704 -0.0943 0.1789 0.023 Uiso 0.50 1 calc PR A 1
C5 C -0.2011(13) -0.0716(17) 0.2442(5) 0.028(2) Uani 0.50 1 d P A 1
H5A H -0.2585 -0.0915 0.2113 0.042 Uiso 0.50 1 calc PR A 1
H5B H -0.2290 -0.0109 0.2727 0.042 Uiso 0.50 1 calc PR A 1
H5C H -0.1837 -0.1372 0.2718 0.042 Uiso 0.50 1 calc PR A 1
C6 C -0.0963(4) -0.0334(3) 0.29946(17) 0.0256(10) Uani 0.50 1 d P A 2
H6A H -0.0709 -0.0958 0.3283 0.031 Uiso 0.50 1 calc PR A 2
H6B H -0.1142 0.0309 0.3288 0.031 Uiso 0.50 1 calc PR A 2
C7 C -0.2023(15) -0.0693(19) 0.2646(5) 0.036(3) Uani 0.50 1 d P A 2
H7A H -0.2592 -0.0892 0.2978 0.054 Uiso 0.50 1 calc PR A 2
H7B H -0.1866 -0.1346 0.2363 0.054 Uiso 0.50 1 calc PR A 2
H7C H -0.2300 -0.0076 0.2368 0.054 Uiso 0.50 1 calc PR A 2

loop_
_atom_site_aniso_label
_atom_site_aniso_U_11
_atom_site_aniso_U_22
_atom_site_aniso_U_33
_atom_site_aniso_U_23
_atom_site_aniso_U_13
_atom_site_aniso_U_12
O2 0.0131(6) 0.0134(6) 0.0120(5) 0.0018(5) 0.0030(5) 0.0031(5)
C2 0.0135(8) 0.0134(8) 0.0090(7) 0.0030(6) 0.0019(6) 0.0012(7)
C3 0.0107(8) 0.0118(7) 0.0098(7) -0.0009(6) 0.0008(6) -0.0011(7)
Sn1 0.00790(10) 0.00790(10) 0.00899(13) 0.000 0.000 0.000
Cl1 0.0188(2) 0.0203(2) 0.01382(19) 0.00713(17) 0.00778(16) 0.00596(17)
N1 0.0178(8) 0.0178(8) 0.0083(11) 0.000 0.000 0.000
O1 0.0109(6) 0.0111(6) 0.0100(5) 0.0021(5) 0.0006(5) 0.0017(5)
C1 0.0098(7) 0.0101(7) 0.0104(7) -0.0008(6) -0.0018(6) -0.0015(7)
Ca1 0.0068(2) 0.0068(2) 0.0092(4) 0.000 0.000 0.000
C4 0.0239(19) 0.0174(18) 0.0169(16) -0.0013(14) -0.0089(15) -0.0005(14)
C5 0.015(4) 0.021(3) 0.048(6) -0.003(6) -0.005(4) -0.002(3)
C6 0.039(2) 0.022(2) 0.0157(16) 0.0066(15) 0.0147(17) 0.0052(16)
C7 0.026(4) 0.029(4) 0.052(6) 0.006(7) 0.018(5) -0.001(3)

loop_
_atom_type_symbol
_atom_type_description
_atom_type_scat_dispersion_real
_atom_type_scat_dispersion_imag
_atom_type_scat_source
C C 0.0033 0.0016 'International Tables Vol C Tables 4.2.6.8 and 6.1.1.4'
H H 0.0000 0.0000 'International Tables Vol C Tables 4.2.6.8 and 6.1.1.4'
N N 0.0061 0.0033 'International Tables Vol C Tables 4.2.6.8 and 6.1.1.4'
O O 0.0106 0.0060 'International Tables Vol C Tables 4.2.6.8 and 6.1.1.4'
Cl Cl 0.1484 0.1585 'International Tables Vol C Tables 4.2.6.8 and 6.1.1.4'
Ca Ca 0.2262 0.3064 'International Tables Vol C Tables 4.2.6.8 and 6.1.1.4'
Sn Sn -0.6537 1.4246 'International Tables Vol C Tables 4.2.6.8 and 6.1.1.4'

loop_
_geom_angle_atom_site_label_1
_geom_angle_atom_site_label_2
_geom_angle_atom_site_label_3
_geom_angle
_geom_angle_site_symmetry_1
_geom_angle_site_symmetry_3
C3 O2 Ca1 120.30(10) . .
C1 C2 C3 121.65(14) . .
C1 C2 Cl1 119.76(13) . .
C3 C2 Cl1 118.59(13) . .
O2 C3 C2 125.14(14) . .
O2 C3 C3 116.38(9) . 8
C2 C3 C3 118.48(9) . 8
O2 C3 Ca1 40.32(8) . .
C2 C3 Ca1 165.46(11) . .
C3 C3 Ca1 76.06(3) 8 .
O1 Sn1 O1 138.54(6) 2 3
O1 Sn1 O1 145.87(6) 2 6
O1 Sn1 O1 73.54(3) 3 6
O1 Sn1 O1 73.54(3) 2 5
O1 Sn1 O1 74.86(6) 3 5
O1 Sn1 O1 138.54(6) 6 5
O1 Sn1 O1 74.86(6) 2 7
O1 Sn1 O1 73.54(3) 3 7
O1 Sn1 O1 115.68(6) 6 7
O1 Sn1 O1 79.47(6) 5 7
O1 Sn1 O1 115.68(6) 2 4
O1 Sn1 O1 79.47(6) 3 4
O1 Sn1 O1 74.86(6) 6 4
O1 Sn1 O1 73.54(3) 5 4
O1 Sn1 O1 145.87(6) 7 4
O1 Sn1 O1 79.47(6) 2 .
O1 Sn1 O1 115.68(6) 3 .
O1 Sn1 O1 73.54(3) 6 .
O1 Sn1 O1 145.87(6) 5 .
O1 Sn1 O1 73.54(3) 7 .
O1 Sn1 O1 138.54(6) 4 .
O1 Sn1 O1 73.54(3) 2 8
O1 Sn1 O1 145.87(6) 3 8
O1 Sn1 O1 79.47(6) 6 8
O1 Sn1 O1 115.68(6) 5 8
O1 Sn1 O1 138.54(6) 7 8
O1 Sn1 O1 73.54(3) 4 8
O1 Sn1 O1 74.86(6) . 8
C4 N1 C4 68.85(16) . 7
C4 N1 C4 68.85(16) . 6
C4 N1 C4 106.2(3) 7 6
C4 N1 C4 106.2(3) . 3
C4 N1 C4 68.85(16) 7 3
C4 N1 C4 68.85(16) 6 3
C4 N1 C6 179.9(3) . 3
C4 N1 C6 111.2(2) 7 3
C4 N1 C6 111.0(2) 6 3
C4 N1 C6 73.72(18) 3 3
C4 N1 C6 111.0(2) . 6
C4 N1 C6 179.9(3) 7 6
C4 N1 C6 73.72(18) 6 6
C4 N1 C6 111.2(2) 3 6
C6 N1 C6 68.96(17) 3 6
C4 N1 C6 73.72(18) . .
C4 N1 C6 111.0(2) 7 .
C4 N1 C6 111.2(2) 6 .
C4 N1 C6 179.9(3) 3 .
C6 N1 C6 106.4(3) 3 .
C6 N1 C6 68.96(17) 6 .
C4 N1 C6 111.2(2) . 7
C4 N1 C6 73.72(18) 7 7
C4 N1 C6 179.9(3) 6 7
C4 N1 C6 111.0(2) 3 7
C6 N1 C6 68.96(17) 3 7
C6 N1 C6 106.4(3) 6 7
C6 N1 C6 68.96(17) . 7
C1 O1 Sn1 116.68(9) . .
O1 C1 C2 124.24(14) . .
O1 C1 C1 115.88(8) . 8
C2 C1 C1 119.87(9) . 8
O2 Ca1 O2 149.44(6) 4_455 7_565
O2 Ca1 O2 132.28(6) 4_455 3_465
O2 Ca1 O2 76.56(2) 7_565 3_465
O2 Ca1 O2 66.65(5) 4_455 6_455
O2 Ca1 O2 122.36(5) 7_565 6_455
O2 Ca1 O2 76.56(2) 3_465 6_455
O2 Ca1 O2 78.00(6) 4_455 .
O2 Ca1 O2 76.56(2) 7_565 .
O2 Ca1 O2 122.36(5) 3_465 .
O2 Ca1 O2 76.56(2) 6_455 .
O2 Ca1 O2 122.36(5) 4_455 2_565
O2 Ca1 O2 66.65(5) 7_565 2_565
O2 Ca1 O2 78.00(6) 3_465 2_565
O2 Ca1 O2 149.44(6) 6_455 2_565
O2 Ca1 O2 132.28(6) . 2_565
O2 Ca1 O2 76.56(2) 4_455 8
O2 Ca1 O2 78.00(6) 7_565 8
O2 Ca1 O2 149.44(6) 3_465 8
O2 Ca1 O2 132.28(6) 6_455 8
O2 Ca1 O2 66.65(5) . 8
O2 Ca1 O2 76.56(2) 2_565 8
O2 Ca1 O2 76.56(2) 4_455 5_465
O2 Ca1 O2 132.28(6) 7_565 5_465
O2 Ca1 O2 66.65(5) 3_465 5_465
O2 Ca1 O2 78.00(6) 6_455 5_465
O2 Ca1 O2 149.44(6) . 5_465
O2 Ca1 O2 76.56(2) 2_565 5_465
O2 Ca1 O2 122.36(5) 8 5_465
O2 Ca1 C3 19.39(4) 4_455 4_455
O2 Ca1 C3 151.89(4) 7_565 4_455
O2 Ca1 C3 117.03(4) 3_465 4_455
O2 Ca1 C3 47.26(4) 6_455 4_455
O2 Ca1 C3 75.46(4) . 4_455
O2 Ca1 C3 137.72(4) 2_565 4_455
O2 Ca1 C3 93.26(4) 8 4_455
O2 Ca1 C3 74.91(4) 5_465 4_455
O2 Ca1 C3 47.26(4) 4_455 6_455
O2 Ca1 C3 137.72(4) 7_565 6_455
O2 Ca1 C3 93.26(4) 3_465 6_455
O2 Ca1 C3 19.39(4) 6_455 6_455
O2 Ca1 C3 74.91(4) . 6_455
O2 Ca1 C3 151.89(4) 2_565 6_455
O2 Ca1 C3 117.03(4) 8 6_455
O2 Ca1 C3 75.46(4) 5_465 6_455
C3 Ca1 C3 27.88(5) 4_455 6_455
O2 Ca1 C3 137.72(4) 4_455 2_565
O2 Ca1 C3 47.26(4) 7_565 2_565
O2 Ca1 C3 75.46(4) 3_465 2_565
O2 Ca1 C3 151.89(4) 6_455 2_565
O2 Ca1 C3 117.03(4) . 2_565
O2 Ca1 C3 19.39(4) 2_565 2_565
O2 Ca1 C3 74.91(4) 8 2_565
O2 Ca1 C3 93.26(4) 5_465 2_565
C3 Ca1 C3 155.63(5) 4_455 2_565
C3 Ca1 C3 166.66(5) 6_455 2_565
O2 Ca1 C3 151.89(4) 4_455 7_565
O2 Ca1 C3 19.39(4) 7_565 7_565
O2 Ca1 C3 74.91(4) 3_465 7_565
O2 Ca1 C3 137.72(4) 6_455 7_565
O2 Ca1 C3 93.26(4) . 7_565
O2 Ca1 C3 47.26(4) 2_565 7_565
O2 Ca1 C3 75.46(4) 8 7_565
O2 Ca1 C3 117.03(4) 5_465 7_565
C3 Ca1 C3 166.66(5) 4_455 7_565
C3 Ca1 C3 155.63(5) 6_455 7_565
C3 Ca1 C3 27.88(5) 2_565 7_565
C5 C4 N1 114.9(5) . .
C7 C6 N1 115.5(5) . .

loop_
_geom_bond_atom_site_label_1
_geom_bond_atom_site_label_2
_geom_bond_distance
_geom_bond_site_symmetry_2
O2 C3 1.240(2) .
O2 Ca1 2.4179(12) .
C2 C1 1.379(2) .
C2 C3 1.408(2) .
C2 Cl1 1.7322(15) .
C3 C3 1.554(3) 8
C3 Ca1 3.2266(17) .
Sn1 O1 2.1686(11) 2
Sn1 O1 2.1686(11) 3
Sn1 O1 2.1686(11) 6
Sn1 O1 2.1686(11) 5
Sn1 O1 2.1686(11) 7
Sn1 O1 2.1686(11) 4
Sn1 O1 2.1686(11) .
Sn1 O1 2.1686(11) 8
N1 C4 1.518(4) .
N1 C4 1.518(4) 7
N1 C4 1.518(4) 6
N1 C4 1.518(4) 3
N1 C6 1.519(4) 3
N1 C6 1.519(4) 6
N1 C6 1.519(4) .
N1 C6 1.519(4) 7
O1 C1 1.274(2) .
C1 C1 1.524(3) 8
Ca1 O2 2.4179(12) 4_455
Ca1 O2 2.4179(12) 7_565
Ca1 O2 2.4179(12) 3_465
Ca1 O2 2.4179(12) 6_455
Ca1 O2 2.4179(12) 2_565
Ca1 O2 2.4179(12) 8
Ca1 O2 2.4179(12) 5_465
Ca1 C3 3.2266(17) 4_455
Ca1 C3 3.2266(17) 6_455
Ca1 C3 3.2266(17) 2_565
Ca1 C3 3.2266(17) 7_565
C4 C5 1.511(15) .
C6 C7 1.507(17) .
